data_9007422
loop_
_publ_author_name
'Gatta, G. D.'
'Nestola, F.'
'Ballaran, T. B.'

_publ_section_title
;
 Elastic behaviour and structural evolution
 of topaz at high pressure
 Locality: Ouro Preto, Minas Gerias, Brazil
 Sample: P = 5.79 GPa
;
_journal_name_full 'Physics and Chemistry of Minerals'
_journal_page_first 235
_journal_page_last 242
_journal_paper_doi 10.1007/s00269-006-0075-0
_journal_volume 33
_journal_year 2006
_chemical_formula_sum 'Al2 F2 O4 Si'
_chemical_name_mineral Topaz
_space_group_IT_number 62
_symmetry_space_group_name_Hall '-P 2c 2ab'
_symmetry_space_group_name_H-M 'P b n m'
_cell_angle_alpha 90
_cell_angle_beta 90
_cell_angle_gamma 90
_cell_length_a 4.6071
_cell_length_b 8.7614
_cell_length_c 8.2765
_cell_formula_units_Z 4
_cell_volume 334.078
_diffrn_ambient_pressure 5.79e+06
_exptl_crystal_density_diffrn 3.659
_cod_depositor_comments
;
  Adding _atom_site_type_symbol tag to avoid confusion between
  'F' and 'Fo' atom types.

  Andrius Merkys
  2014-01-10
;
_cod_original_formula_sum 'Al2 Si O4 F2'
_cod_database_code 9007422

loop_
_symmetry_equiv_pos_as_xyz
x,y,z
x,y,1/2-z
-x,-y,1/2+z
1/2+x,1/2-y,1/2+z
1/2-x,1/2+y,1/2-z
1/2-x,1/2+y,z
1/2+x,1/2-y,-z
-x,-y,-z

loop_
_atom_site_type_symbol
_atom_site_label
_atom_site_fract_x
_atom_site_fract_y
_atom_site_fract_z
_atom_site_U_iso_or_equiv
Al Al 0.90640 0.13090 0.08110 0.00550
Si Si 0.40230 0.94040 0.25000 0.00470
O O1 0.78840 0.52950 0.25000 0.00460
O O2 0.44820 0.75550 0.25000 0.00470
O O3 0.78560 0.00940 0.90920 0.00590
F FO 0.90460 0.75310 0.06370 0.01100

_database_code_amcsd 0009028
